data_2003949
loop_
_publ_author_name
'Peuchert, U.'
'Bohat\'y, L.'
'Fr\"ohlich, R.'

_publ_section_title
;
 K~2~NiWO~2~(PO~4~)~2~: a New Structure Type Related to KTiOPO~4~ (KTP)
;
_journal_issue 9
_journal_name_full 'Acta Crystallographica Section C'
_journal_page_first 1719
_journal_page_last 1721
_journal_paper_doi 10.1107/S0108270195004185
_journal_volume 51
_journal_year 1995
_chemical_formula_moiety 'K2 Ni W O2 (P O4 )2'
_chemical_formula_sum 'K2 Ni O10 P2 W'
_chemical_formula_weight 542.7
_space_group_IT_number 92
_symmetry_cell_setting tetragonal
_symmetry_space_group_name_Hall 'P 4abw 2nw'
_symmetry_space_group_name_H-M 'P 41 21 2'
_atom_type_scat_source IntTabC
_cell_angle_alpha 90
_cell_angle_beta 90
_cell_angle_gamma 90
_cell_formula_units_Z 4
_cell_length_a 9.1610(10)
_cell_length_b 9.1610(10)
_cell_length_c 10.678(2)
_cell_measurement_reflns_used 25
_cell_measurement_temperature 293(2)
_cell_measurement_theta_max 25.05
_cell_measurement_theta_min 13.57
_cell_volume 896.1(2)
_computing_cell_refinement 'CAD-4 Express'
_computing_data_collection 'CAD-4 Express (Enraf-Nonius, 1992)'
_computing_data_reduction 'MolEN (Fair, 1990)'
_computing_publication_material 'ORTEP (Johnson, 1965); ATOMS (Dowty, 1989)'
_computing_structure_refinement 'SHELX93 (Sheldrick, 1993)'
_computing_structure_solution 'SHELX86 (Sheldrick, 1990)'
_diffrn_measurement_device 'Enraf-Nonius CAD-4'
_diffrn_measurement_method '\w/2\q scans'
_diffrn_radiation_type MoK\a
_diffrn_radiation_wavelength 0.71073
_diffrn_reflns_av_R_equivalents .0238
_diffrn_reflns_limit_h_max 14
_diffrn_reflns_limit_h_min 0
_diffrn_reflns_limit_k_max 14
_diffrn_reflns_limit_k_min 0
_diffrn_reflns_limit_l_max 17
_diffrn_reflns_limit_l_min -017
_diffrn_reflns_number 4466
_diffrn_reflns_theta_max 34.97
_diffrn_standards_decay_% 0
_diffrn_standards_interval_count '200 (orientation)'
_diffrn_standards_interval_time '120 (intensity)'
_diffrn_standards_number
;3 intensity and 2 orientation control refletions; orientation control
every 200 reflections, intensity control every 120 mins
;
_exptl_absorpt_coefficient_mu 16.254
_exptl_absorpt_correction_T_max .999
_exptl_absorpt_correction_T_min .956
_exptl_absorpt_correction_type 'empirical, \y scan (MolEN; Fair, 1990)'
_exptl_crystal_colour 'Light green'
_exptl_crystal_density_diffrn 4.022
_exptl_crystal_description Sphere
_exptl_crystal_size_rad .1
_refine_diff_density_max 1.07
_refine_diff_density_min -01.01
_refine_ls_abs_structure_Flack '\c = -0.006(7) (Flack, 1983)'
_refine_ls_extinction_coef '\c = 0.0077(2)'
_refine_ls_extinction_method 'F~c~^*^ = F~c~k(1+0.001\cF~c~^2^\l^3^/sin2\q)^1/4^'
_refine_ls_goodness_of_fit_obs 1.117
_refine_ls_number_parameters 75
_refine_ls_number_reflns 1969
_refine_ls_R_factor_all 0.0143
_refine_ls_R_factor_obs .0173
_refine_ls_shift/esd_max .001
_refine_ls_structure_factor_coef Fsqd
_refine_ls_weighting_details 'w = 1/[\s^2^(F~o~)^2^+(0.01P)^2^+0.72P] where P = (F~o~^2^+2F~c~^2^)/3'
_refine_ls_weighting_scheme calc
_refine_ls_wR_factor_all .0325
_refine_ls_wR_factor_obs .0330
_reflns_number_observed 1857
_reflns_number_total 1969
_reflns_observed_criterion I>2\s(I)
_cod_data_source_file sh1105.cif
_cod_data_source_block sh1105a
_cod_depositor_comments
;
The following automatic conversions were performed:

'_refine_ls_weighting_scheme' value
'1/[\s^2^(F~o~)^2^+(0.01P)^2^+0.72P] where P = (F~o~^2^+2F~c~^2^)/3'
was changed to 'calc'. New tag '_refine_ls_weighting_details' was
created. The value of the new tag was set to 'w =
1/[\s^2^(F~o~)^2^+(0.01P)^2^+0.72P] where P = (F~o~^2^+2F~c~^2^)/3'.

Automatic conversion script
Id: cif_fix_values 3143 2015-03-26 13:38:13Z robertas 
;
_cod_original_sg_symbol_Hall 'P 43n 2nw'
_cod_database_code 2003949

loop_
_symmetry_equiv_pos_as_xyz
x,y,z
-x,-y,1/2+z
1/2-y,1/2+x,1/4+z
1/2+y,1/2-x,3/4+z
1/2-x,1/2+y,1/4-z
1/2+x,1/2-y,3/4-z
y,x,-z
-y,-x,1/2-z

loop_
_atom_site_aniso_label
_atom_site_aniso_U_11
_atom_site_aniso_U_22
_atom_site_aniso_U_33
_atom_site_aniso_U_12
_atom_site_aniso_U_13
_atom_site_aniso_U_23
W .0040(10) .0040(10) .0030(10) .0000(10) .0000(10) .0000(10)
Ni .0050(10) .0050(10) .0040(10) .0000(10) .0000(10) .0000(10)
P .0040(10) .0040(10) .0040(10) .0010(10) .0000(10) .0010(10)
K .0110(10) .0360(10) .0330(10) -.0090(10) .0060(10) -.0090(10)
O(1) .0060(10) .0120(10) .0060(10) -.0010(10) .0000(10) -.0040(10)
O(2) .0080(10) .0070(10) .0070(10) .0030(10) -.0020(10) -.0010(10)
O(3) .0080(10) .0110(10) .0070(10) .0000(10) .0010(10) .0040(10)
O(4) .0090(10) .0040(10) .0100(10) .0020(10) -.0010(10) -.0020(10)
O(5) .0090(10) .0090(10) .0080(10) .0000(10) .0020(10) .0000(10)

loop_
_atom_site_label
_atom_site_fract_x
_atom_site_fract_y
_atom_site_fract_z
_atom_site_U_iso_or_equiv
W .10990(10) .10990(10) .0 .0030(10)
Ni .63810(10) .63810(10) .0 .0050(10)
P .33020(10) .82280(10) .00310(10) .0040(10)
K .00010(10) .71030(10) .04750(10) .0260(10)
O(1) .2190(2) .2398(3) .1278(2) .0080(10)
O(2) .2839(2) -.0138(2) .0279(2) .0070(10)
O(3) .7614(3) .2448(3) .1075(2) .0090(10)
O(4) .8153(2) .4934(2) .0174(2) .0080(10)
O(5) -.0059(2) .0447(2) .1179(2) .0090(10)

loop_
_geom_angle_atom_site_label_1
_geom_angle_atom_site_label_2
_geom_angle_atom_site_label_3
_geom_angle_site_symmetry_1
_geom_angle_site_symmetry_3
_geom_angle
_geom_angle_publ_flag
O(5) W O(5) 7 . 95.90(10) yes
O(2) W O(2) 7 . 161.10(10) yes
O(1) W O(1) . 7 83.10(10) yes
O(5) W O(2) . . 100.60(10) yes
O(2) W O(1) . . 80.90(10) yes
W O(5) Ni . 3_545 135.40(10) yes
O(5) Ni O(5) 4_554 5 88.90(10) yes
O(3) Ni O(3) 5_655 4_564 97.20(10) yes
O(4) Ni O(4) 7 . 168.50(10) yes
O(3) Ni O(4) 4_564 . 88.90(10) yes
O(5) Ni O(4) 5 . 97.60(10) yes
O(3) P O(4) 7 7 112.20(10) yes
O(3) P O(2) 7 1_565 110.00(10) yes
O(4) P O(2) 7 1_565 109.40(10) yes
O(3) P O(1) 7 5 107.80(10) yes
O(4) P O(1) 7 5 112.60(10) yes
O(2) P O(1) 1_565 5 104.50(10) yes
O(5) W O(2)#1 . . 92.03(8) no
O(5)#1 W O(2) . . 92.03(8) no
O(5) W O(2) . . 100.64(9) no
O(5)#1 W O(1) . . 171.00(8) no
O(5) W O(1) . . 90.85(8) no
O(2)#1 W O(1) . . 84.99(9) no
O(5)#1 W O(1)#1 . . 90.85(8) no
O(5) W O(1)#1 . . 171.00(8) no
O(2)#1 W O(1)#1 . . 80.87(9) no
O(2) W O(1)#1 . . 84.99(9) no
O(5)#1 W K#2 . . 54.54(6) no
O(5) W K#2 . . 55.00(6) no
O(2)#1 W K#2 . . 69.14(6) no
O(2) W K#2 . . 129.74(6) no
O(1) W K#2 . . 134.45(6) no
O(1)#1 W K#2 . . 126.13(7) no
O(5)#1 W K#3 . . 55.00(6) no
O(5) W K#3 . . 54.54(6) no
O(2)#1 W K#3 . . 129.74(6) no
O(2) W K#3 . . 69.14(6) no
O(1) W K#3 . . 126.13(7) no
O(1)#1 W K#3 . . 134.45(6) no
K#2 W K#3 . . 61.02(3) no
O(3)#4 Ni O(5)#6 . . 172.52(10) no
O(3)#5 Ni O(5)#6 . . 87.31(8) no
O(3)#4 Ni O(5)#7 . . 87.31(7) no
O(3)#5 Ni O(5)#7 . . 172.52(10) no
O(3)#5 Ni O(4)#1 . . 83.53(11) no
O(5)#6 Ni O(4)#1 . . 97.59(8) no
O(5)#7 Ni O(4)#1 . . 90.60(7) no
O(3)#4 Ni O(4) . . 83.53(11) no
O(3)#5 Ni O(4) . . 88.89(11) no
O(5)#6 Ni O(4) . . 90.60(7) no
O(3)#4 Ni K#8 . . 49.89(8) no
O(3)#5 Ni K#8 . . 63.65(8) no
O(5)#6 Ni K#8 . . 128.46(5) no
O(5)#7 Ni K#8 . . 123.54(6) no
O(4)#1 Ni K#8 . . 118.37(6) no
O(4) Ni K#8 . . 50.25(5) no
O(3)#4 Ni K#9 . . 63.65(8) no
O(3)#5 Ni K#9 . . 49.89(8) no
O(5)#6 Ni K#9 . . 123.54(6) no
O(5)#7 Ni K#9 . . 128.46(5) no
O(4)#1 Ni K#9 . . 50.25(5) no
O(4) Ni K#9 . . 118.37(6) no
K#8 Ni K#9 . . 69.33(4) no
O(3)#4 Ni K#10 . . 49.37(8) no
O(3)#5 Ni K#10 . . 128.27(8) no
O(5)#6 Ni K#10 . . 123.23(6) no
O(5)#7 Ni K#10 . . 59.09(6) no
O(4)#1 Ni K#10 . . 125.28(6) no
O(4) Ni K#10 . . 54.38(6) no
K#8 Ni K#10 . . 64.76(3) no
K#9 Ni K#10 . . 112.77(2) no
O(3)#4 Ni K#11 . . 128.27(8) no
O(3)#5 Ni K#11 . . 49.37(8) no
O(5)#6 Ni K#11 . . 59.09(6) no
O(5)#7 Ni K#11 . . 123.23(6) no
O(4)#1 Ni K#11 . . 54.38(6) no
O(4) Ni K#11 . . 125.28(6) no
K#8 Ni K#11 . . 112.77(2) no
K#9 Ni K#11 . . 64.76(3) no
K#10 Ni K#11 . . 177.25(3) no
O(4)#1 P K . . 158.76(8) no
O(3)#1 P K . . 61.03(11) no
O(1)#7 P K . . 56.67(8) no
O(2)#12 P K . . 91.54(8) no
O(4)#1 P K#11 . . 55.69(9) no
O(3)#1 P K#11 . . 59.80(11) no
O(1)#7 P K#11 . . 145.21(9) no
O(2)#12 P K#11 . . 110.31(8) no
K P K#11 . . 120.77(3) no
O(4)#1 P K#13 . . 99.47(8) no
O(3)#1 P K#13 . . 29.16(8) no
O(1)#7 P K#13 . . 90.48(9) no
O(2)#12 P K#13 . . 138.49(8) no
K P K#13 . . 64.57(3) no
K#11 P K#13 . . 63.07(3) no
O(3)#7 K O(4)#14 . . 63.25(6) no
O(3)#7 K O(1)#7 . . 137.94(7) no
O(4)#14 K O(1)#7 . . 136.33(8) no
O(3)#7 K O(3)#1 . . 158.74(9) no
O(4)#14 K O(3)#1 . . 124.38(8) no
O(1)#7 K O(3)#1 . . 53.28(6) no
O(3)#7 K O(4)#15 . . 112.12(6) no
O(4)#14 K O(4)#15 . . 78.83(6) no
O(1)#7 K O(4)#15 . . 108.74(6) no
O(3)#1 K O(4)#15 . . 56.32(6) no
O(3)#7 K O(3)#15 . . 63.55(7) no
O(4)#14 K O(3)#15 . . 59.92(6) no
O(1)#7 K O(3)#15 . . 154.10(6) no
O(3)#1 K O(3)#15 . . 101.60(3) no
O(4)#15 K O(3)#15 . . 48.72(6) no
O(3)#7 K O(5)#12 . . 76.96(7) no
O(4)#14 K O(5)#12 . . 138.70(6) no
O(1)#7 K O(5)#12 . . 81.33(7) no
O(3)#1 K O(5)#12 . . 89.57(6) no
O(4)#15 K O(5)#12 . . 108.24(6) no
O(3)#15 K O(5)#12 . . 93.51(6) no
O(3)#7 K O(5)#9 . . 103.56(8) no
O(4)#14 K O(5)#9 . . 129.40(6) no
O(1)#7 K O(5)#9 . . 87.69(6) no
O(3)#1 K O(5)#9 . . 55.62(6) no
O(4)#15 K O(5)#9 . . 60.74(5) no
O(3)#15 K O(5)#9 . . 70.41(5) no
O(5)#12 K O(5)#9 . . 48.58(7) no
O(3)#7 K P . . 150.93(6) no
O(4)#14 K P . . 145.70(6) no
O(1)#7 K P . . 28.54(5) no
O(3)#1 K P . . 28.16(5) no
O(4)#15 K P . . 84.15(4) no
O(3)#15 K P . . 125.62(5) no
O(5)#12 K P . . 75.01(4) no
O(5)#9 K P . . 62.33(4) no
O(3)#7 K O(2)#7 . . 113.06(8) no
O(4)#14 K O(2)#7 . . 89.17(6) no
O(1)#7 K O(2)#7 . . 49.23(6) no
O(3)#1 K O(2)#7 . . 87.70(5) no
O(4)#15 K O(2)#7 . . 120.71(6) no
O(3)#15 K O(2)#7 . . 147.67(7) no
O(5)#12 K O(2)#7 . . 117.69(5) no
O(5)#9 K O(2)#7 . . 136.42(5) no
P K O(2)#7 . . 74.27(4) no
O(3)#7 K Ni#14 . . 36.31(4) no
O(4)#14 K Ni#14 . . 37.95(4) no
O(1)#7 K Ni#14 . . 169.97(6) no
O(3)#1 K Ni#14 . . 135.62(6) no
O(4)#15 K Ni#14 . . 79.47(4) no
O(3)#15 K Ni#14 . . 35.83(3) no
O(5)#12 K Ni#14 . . 101.89(4) no
O(5)#9 K Ni#14 . . 101.60(4) no
P K Ni#14 . . 161.45(4) no
O(2)#7 K Ni#14 . . 121.86(5) no
O(3)#7 K P#16 . . 87.69(5) no
O(4)#14 K P#16 . . 63.05(5) no
O(1)#7 K P#16 . . 133.32(5) no
O(3)#1 K P#16 . . 80.45(5) no
O(4)#15 K P#16 . . 24.61(4) no
O(3)#15 K P#16 . . 25.09(5) no
O(5)#12 K P#16 . . 106.75(5) no
O(5)#9 K P#16 . . 68.04(4) no
P K P#16 . . 107.62(3) no
O(2)#7 K P#16 . . 133.82(5) no
Ni#14 K P#16 . . 55.18(2) no
P#17 O(1) W . . 133.14(11) no
P#17 O(1) K#17 . . 94.79(8) no
W O(1) K#17 . . 126.59(11) no
P#3 O(2) W . . 137.29(13) no
P#3 O(2) K#17 . . 120.48(10) no
W O(2) K#17 . . 101.82(7) no
P#1 O(3) Ni#18 . . 131.4(2) no
P#1 O(3) K#17 . . 134.37(11) no
Ni#18 O(3) K#17 . . 93.80(9) no
P#1 O(3) K#1 . . 90.81(10) no
Ni#18 O(3) K#1 . . 97.59(9) no
K#17 O(3) K#1 . . 88.82(11) no
P#1 O(3) K#10 . . 95.11(14) no
Ni#18 O(3) K#10 . . 80.52(8) no
K#17 O(3) K#10 . . 85.10(6) no
K#1 O(3) K#10 . . 173.48(10) no
P#1 O(4) Ni . . 130.18(12) no
P#1 O(4) K#8 . . 137.30(11) no
Ni O(4) K#8 . . 91.80(7) no
P#1 O(4) K#10 . . 99.70(10) no
Ni O(4) K#10 . . 90.86(7) no
K#8 O(4) K#10 . . 85.01(6) no
W O(5) K#3 . . 98.58(7) no
Ni#19 O(5) K#3 . . 125.49(8) no
W O(5) K#2 . . 98.09(8) no
Ni#19 O(5) K#2 . . 87.27(7) no
K#3 O(5) K#2 . . 75.90(5) no

loop_
_geom_bond_atom_site_label_1
_geom_bond_atom_site_label_2
_geom_bond_site_symmetry_2
_geom_bond_distance
_geom_bond_publ_flag
W O(5) 7 1.752(2) yes
W O(5) . 1.752(2) yes
W O(2) 7 1.978(2) yes
W O(2) . 1.978(2) yes
W O(1) . 2.068(2) yes
W O(1) 7 2.068(2) yes
W K 7_455 3.8310(11) no
W K 1_545 3.8310(11) no
Ni O(3) 5_655 2.029(2) yes
Ni O(3) 4_564 2.029(2) yes
Ni O(5) 4_554 2.046(2) yes
Ni O(5) 5 2.046(2) yes
Ni O(4) 7 2.104(2) yes
Ni O(4) . 2.104(2) yes
Ni K 1_655 3.4194(9) no
Ni K 7_565 3.4194(9) no
Ni K 3_655 3.6900(11) no
Ni K 6_564 3.6900(11) no
P O(4) 7 1.513(2) yes
P O(3) 7 1.524(2) yes
P O(1) 5 1.548(2) yes
P O(2) 1_565 1.578(2) yes
P K . 3.2293(10) no
P K 6_564 3.5801(14) no
P K 4_454 3.8445(11) no
K O(3) 5 2.621(3) yes
K O(4) 1_455 2.630(2) yes
K O(1) 5 2.708(2) yes
K O(3) 7 2.825(3) yes
K O(4) 4_464 3.000(2) yes
K O(3) 4_464 3.107(3) yes
K O(5) 1_565 3.156(2) yes
K O(5) 7_565 3.169(2) yes
K O(2) 5 3.407(2) no
K Ni 1_455 3.4194(9) no
K P 6_464 3.5801(14) no
O(1) P 5_545 1.548(2) no
O(1) K 5_545 2.708(2) no
O(2) P 1_545 1.578(2) no
O(2) K 5_545 3.407(2) no
O(3) P 7 1.524(2) no
O(3) Ni 3_645 2.029(2) no
O(3) K 5_545 2.621(3) no
O(3) K 7 2.825(3) no
O(3) K 3_655 3.107(3) no
O(4) P 7 1.513(2) no
O(4) K 1_655 2.630(2) no
O(4) K 3_655 3.000(2) no
O(5) Ni 3_545 2.046(2) no
O(5) K 1_545 3.156(2) no
O(5) K 7_455 3.169(2) no
